data_1550957
loop_
_publ_author_name
'Brewster II, James T.'
'Root, Harrison Duane'
'Mangel, Daniel'
'Zafar, Hadiqa'
'Samia, Adam'
'Sedgwick, Adam C.'
'Lynch, Vincent'
'Sessler, Jonathan L.'

_publ_section_title
;
 UO22+-Mediated Ring Contraction of Pyrihexaphyrin: Synthesis of a
 Contracted Expanded Porphyrin-Uranyl Complex
;
_journal_name_full 'Chemical Science'
_journal_paper_doi 10.1039/C9SC01593K
_journal_year 2019
_chemical_formula_moiety 'C42 H46 N6, U O2, 2 C H Cl3'
_chemical_formula_sum 'C44 H48 Cl6 N6 O2 U'
_chemical_formula_weight 1143.61
_space_group_crystal_system monoclinic
_space_group_IT_number 14
_space_group_name_Hall '-P 2ybc'
_space_group_name_H-M_alt 'P 1 21/c 1'
_symmetry_space_group_name_Hall '-P 2ybc'
_symmetry_space_group_name_H-M 'P 1 21/c 1'
_atom_sites_solution_hydrogens geom
_audit_creation_method SHELXL-2016/4
_audit_update_record
;
2019-01-28 deposited with the CCDC.    2019-04-30 downloaded from the CCDC.
;
_cell_angle_alpha 90
_cell_angle_beta 100.580(2)
_cell_angle_gamma 90
_cell_formula_units_Z 4
_cell_length_a 11.4660(3)
_cell_length_b 14.7143(4)
_cell_length_c 27.0626(5)
_cell_measurement_reflns_used 10669
_cell_measurement_temperature 100(2)
_cell_measurement_theta_max 68.2
_cell_measurement_theta_min 3.30
_cell_volume 4488.22(19)
_computing_cell_refinement 'CrysAlisPro V 1.171.39.46, Agilent Technologies'
_computing_data_collection 'CrysAlisPro V 1.171.39.46, Agilent Technologies'
_computing_data_reduction 'CrysAlisPro V 1.171.39.46, Agilent Technologies'
_computing_molecular_graphics 'XP SHELXTL/PC, Siemens Analytical'
_computing_publication_material 'Shelxl-2016/6, Sheldrick, G. M.'
_computing_structure_refinement 'Shelxl-2016/6, Sheldrick, G. M.'
_computing_structure_solution
;

SHELXT. Sheldrick, G. M. (2015). Acta Cryst. A71, 3-8. 
;
_diffrn_ambient_temperature 100(2)
_diffrn_measured_fraction_theta_full 0.996
_diffrn_measured_fraction_theta_max 0.991
_diffrn_measurement_device_type 'Agilent SuperNova with Atlas S2 CCD'
_diffrn_measurement_method \w-scans
_diffrn_radiation_type CuK\a
_diffrn_radiation_wavelength 1.54184
_diffrn_reflns_av_R_equivalents 0.0714
_diffrn_reflns_av_unetI/netI 0.0652
_diffrn_reflns_Laue_measured_fraction_full 0.996
_diffrn_reflns_Laue_measured_fraction_max 0.991
_diffrn_reflns_limit_h_max 13
_diffrn_reflns_limit_h_min -13
_diffrn_reflns_limit_k_max 17
_diffrn_reflns_limit_k_min -12
_diffrn_reflns_limit_l_max 32
_diffrn_reflns_limit_l_min -32
_diffrn_reflns_number 25019
_diffrn_reflns_point_group_measured_fraction_full 0.996
_diffrn_reflns_point_group_measured_fraction_max 0.991
_diffrn_reflns_theta_full 67.684
_diffrn_reflns_theta_max 68.501
_diffrn_reflns_theta_min 3.323
_diffrn_source 'micro-focus sealed tube'
_exptl_absorpt_coefficient_mu 13.820
_exptl_absorpt_correction_T_max 1.00
_exptl_absorpt_correction_T_min 0.243
_exptl_absorpt_correction_type 'Gaussian and multi-scan'
_exptl_absorpt_process_details
;
CrysAlisPro 1.171.39.46 (Rigaku Oxford Diffraction, 2018)
Numerical absorption correction based on gaussian integration over
            a multifaceted crystal model
Empirical absorption correction using spherical harmonics,
 implemented in SCALE3 ABSPACK scaling algorithm.
;
_exptl_crystal_colour 'dark red'
_exptl_crystal_density_diffrn 1.692
_exptl_crystal_description needle
_exptl_crystal_F_000 2256
_exptl_crystal_size_max 0.160
_exptl_crystal_size_mid 0.040
_exptl_crystal_size_min 0.030
_refine_diff_density_max 2.066
_refine_diff_density_min -1.246
_refine_diff_density_rms 0.162
_refine_ls_extinction_method none
_refine_ls_goodness_of_fit_ref 1.026
_refine_ls_hydrogen_treatment constr
_refine_ls_matrix_type full
_refine_ls_number_parameters 542
_refine_ls_number_reflns 8194
_refine_ls_number_restraints 0
_refine_ls_restrained_S_all 1.026
_refine_ls_R_factor_all 0.0538
_refine_ls_R_factor_gt 0.0432
_refine_ls_shift/su_max 0.001
_refine_ls_shift/su_mean 0.000
_refine_ls_structure_factor_coef Fsqd
_refine_ls_weighting_details 'w=1/[\s^2^(Fo^2^)+(0.0575P)^2^+8.1029P] where P=(Fo^2^+2Fc^2^)/3'
_refine_ls_weighting_scheme calc
_refine_ls_wR_factor_gt 0.1072
_refine_ls_wR_factor_ref 0.1157
_reflns_Friedel_coverage 0.000
_reflns_number_gt 6846
_reflns_number_total 8194
_reflns_threshold_expression 'I > 2\s(I)'
_cod_data_source_file c9sc01593k2.cif
_cod_data_source_block shelx
_cod_database_code 1550957
_shelx_shelxl_version_number 2016/4
_shelx_space_group_comment
;
The symmetry employed for this shelxl refinement is uniquely defined
by the following loop, which should always be used as a source of
symmetry information in preference to the above space-group names.
They are only intended as comments.
;
_shelx_estimated_absorpt_t_min 0.216
_shelx_estimated_absorpt_t_max 0.682

loop_
_space_group_symop_operation_xyz
'x, y, z'
'-x, y+1/2, -z+1/2'
'-x, -y, -z'
'x, -y-1/2, z-1/2'

loop_
_atom_site_label
_atom_site_type_symbol
_atom_site_fract_x
_atom_site_fract_y
_atom_site_fract_z
_atom_site_U_iso_or_equiv
_atom_site_adp_type
_atom_site_occupancy
_atom_site_site_symmetry_order
_atom_site_calc_flag
_atom_site_refinement_flags_posn
_atom_site_refinement_flags_adp
C1 C 0.1393(6) 0.6214(5) 0.3738(3) 0.0266(15) Uani 1 1 d . .
C2 C 0.1118(6) 0.5343(6) 0.3939(3) 0.0326(17) Uani 1 1 d . .
C3 C 0.1238(6) 0.4701(5) 0.3588(3) 0.0311(16) Uani 1 1 d . .
C4 C 0.1615(6) 0.5186(5) 0.3172(3) 0.0229(13) Uani 1 1 d . .
C5 C 0.1995(6) 0.4934(5) 0.2737(3) 0.0256(14) Uani 1 1 d . .
C6 C 0.1968(6) 0.4126(5) 0.2425(3) 0.0269(14) Uani 1 1 d . .
C7 C 0.2620(7) 0.4317(5) 0.2072(3) 0.0320(16) Uani 1 1 d . .
C8 C 0.3093(6) 0.5229(5) 0.2179(3) 0.0256(14) Uani 1 1 d . .
C9 C 0.3939(7) 0.5795(5) 0.1995(2) 0.0277(15) Uani 1 1 d . .
C10 C 0.4884(6) 0.5562(6) 0.1745(2) 0.0298(16) Uani 1 1 d . .
C11 C 0.5489(6) 0.6345(5) 0.1724(3) 0.0295(15) Uani 1 1 d . .
C12 C 0.4878(6) 0.7037(5) 0.1948(2) 0.0280(15) Uani 1 1 d . .
C13 C 0.5085(6) 0.7959(5) 0.1914(3) 0.0280(15) Uani 1 1 d . .
H13 H 0.580064 0.812364 0.180702 0.034 Uiso 1 1 calc R U
C14 C 0.4386(6) 0.8665(5) 0.2016(2) 0.0266(15) Uani 1 1 d . .
C15 C 0.4454(6) 0.9567(5) 0.1824(2) 0.0268(15) Uani 1 1 d . .
C16 C 0.3566(6) 1.0064(5) 0.1957(2) 0.0248(14) Uani 1 1 d . .
C17 C 0.2967(6) 0.9447(5) 0.2243(2) 0.0212(13) Uani 1 1 d . .
C18 C 0.2071(6) 0.9647(5) 0.2534(2) 0.0235(14) Uani 1 1 d . .
C19 C 0.1381(6) 1.0453(5) 0.2475(3) 0.0275(15) Uani 1 1 d . .
H19 H 0.142330 1.085687 0.220462 0.033 Uiso 1 1 calc R U
C20 C 0.0647(6) 1.0646(5) 0.2812(3) 0.0297(15) Uani 1 1 d . .
H20 H 0.016437 1.117496 0.277396 0.036 Uiso 1 1 calc R U
C21 C 0.0628(6) 1.0061(5) 0.3203(3) 0.0302(16) Uani 1 1 d . .
H21 H 0.018528 1.020928 0.345617 0.036 Uiso 1 1 calc R U
C22 C 0.1251(6) 0.9255(5) 0.3231(2) 0.0244(14) Uani 1 1 d . .
C23 C 0.1210(6) 0.8563(5) 0.3600(2) 0.0244(14) Uani 1 1 d . .
C24 C 0.0808(6) 0.8563(6) 0.4073(3) 0.0313(16) Uani 1 1 d . .
C25 C 0.0894(6) 0.7676(6) 0.4246(3) 0.0324(17) Uani 1 1 d . .
C26 C 0.1306(6) 0.7153(5) 0.3862(3) 0.0283(15) Uani 1 1 d . .
C27 C 0.0813(7) 0.5139(6) 0.4445(3) 0.0386(19) Uani 1 1 d . .
H27A H 0.033647 0.457394 0.442332 0.046 Uiso 1 1 calc R U
H27B H 0.032608 0.563965 0.454325 0.046 Uiso 1 1 calc R U
C28 C 0.1942(8) 0.5023(7) 0.4850(3) 0.045(2) Uani 1 1 d . .
H28A H 0.241032 0.451270 0.475994 0.068 Uiso 1 1 calc R U
H28B H 0.171695 0.490360 0.517624 0.068 Uiso 1 1 calc R U
H28C H 0.241640 0.558102 0.487125 0.068 Uiso 1 1 calc R U
C29 C 0.1115(8) 0.3696(6) 0.3634(3) 0.043(2) Uani 1 1 d . .
H29A H 0.106982 0.354021 0.398158 0.064 Uiso 1 1 calc R U
H29B H 0.180493 0.339490 0.353905 0.064 Uiso 1 1 calc R U
H29C H 0.039149 0.349204 0.340998 0.064 Uiso 1 1 calc R U
C30 C 0.1260(7) 0.3262(5) 0.2455(3) 0.0357(17) Uani 1 1 d . .
H30A H 0.107875 0.297775 0.212198 0.054 Uiso 1 1 calc R U
H30B H 0.051942 0.341017 0.256851 0.054 Uiso 1 1 calc R U
H30C H 0.172650 0.284031 0.269326 0.054 Uiso 1 1 calc R U
C31 C 0.2733(9) 0.3723(6) 0.1633(3) 0.045(2) Uani 1 1 d . .
H31A H 0.337461 0.328350 0.173352 0.067 Uiso 1 1 calc R U
H31B H 0.291409 0.410039 0.135766 0.067 Uiso 1 1 calc R U
H31C H 0.198593 0.339870 0.151935 0.067 Uiso 1 1 calc R U
C32 C 0.5207(7) 0.4660(6) 0.1547(3) 0.0373(18) Uani 1 1 d . .
H32A H 0.473163 0.455820 0.121197 0.056 Uiso 1 1 calc R U
H32B H 0.504851 0.417458 0.177399 0.056 Uiso 1 1 calc R U
H32C H 0.605122 0.465792 0.152607 0.056 Uiso 1 1 calc R U
C33 C 0.6569(6) 0.6495(6) 0.1483(3) 0.0351(17) Uani 1 1 d . .
H33A H 0.705873 0.593624 0.152310 0.042 Uiso 1 1 calc R U
H33B H 0.705265 0.699191 0.166309 0.042 Uiso 1 1 calc R U
C34 C 0.6255(8) 0.6735(7) 0.0923(3) 0.047(2) Uani 1 1 d . .
H34A H 0.576798 0.624938 0.074224 0.070 Uiso 1 1 calc R U
H34B H 0.698494 0.680188 0.078633 0.070 Uiso 1 1 calc R U
H34C H 0.581018 0.730739 0.088139 0.070 Uiso 1 1 calc R U
C35 C 0.5297(7) 0.9856(5) 0.1483(3) 0.0313(16) Uani 1 1 d . .
H35A H 0.607790 0.956602 0.159934 0.038 Uiso 1 1 calc R U
H35B H 0.541007 1.052297 0.150864 0.038 Uiso 1 1 calc R U
C36 C 0.4846(8) 0.9601(7) 0.0933(3) 0.043(2) Uani 1 1 d . .
H36A H 0.472353 0.894251 0.090545 0.064 Uiso 1 1 calc R U
H36B H 0.543189 0.978423 0.072989 0.064 Uiso 1 1 calc R U
H36C H 0.409324 0.991332 0.080994 0.064 Uiso 1 1 calc R U
C37 C 0.3286(7) 1.1040(5) 0.1827(3) 0.0311(16) Uani 1 1 d . .
H37A H 0.401281 1.134549 0.176259 0.037 Uiso 1 1 calc R U
H37B H 0.304190 1.134391 0.211822 0.037 Uiso 1 1 calc R U
C38 C 0.2300(8) 1.1153(6) 0.1365(3) 0.042(2) Uani 1 1 d . .
H38A H 0.255946 1.089265 0.107035 0.062 Uiso 1 1 calc R U
H38B H 0.212721 1.180086 0.130772 0.062 Uiso 1 1 calc R U
H38C H 0.158392 1.083878 0.142312 0.062 Uiso 1 1 calc R U
C39 C 0.0452(7) 0.9368(6) 0.4357(3) 0.0376(18) Uani 1 1 d . .
H39A H 0.015091 0.914576 0.465478 0.045 Uiso 1 1 calc R U
H39B H -0.020495 0.969210 0.413845 0.045 Uiso 1 1 calc R U
C40 C 0.1468(8) 1.0041(7) 0.4530(3) 0.046(2) Uani 1 1 d . .
H40A H 0.209932 0.973797 0.476524 0.069 Uiso 1 1 calc R U
H40B H 0.116886 1.055945 0.469700 0.069 Uiso 1 1 calc R U
H40C H 0.178286 1.025619 0.423771 0.069 Uiso 1 1 calc R U
C41 C 0.0648(7) 0.7386(6) 0.4751(3) 0.0354(18) Uani 1 1 d . .
H41A H 0.099730 0.783872 0.500568 0.043 Uiso 1 1 calc R U
H41B H 0.104785 0.679729 0.484303 0.043 Uiso 1 1 calc R U
C42 C -0.0660(8) 0.7284(7) 0.4767(3) 0.043(2) Uani 1 1 d . .
H42A H -0.105963 0.786957 0.468934 0.064 Uiso 1 1 calc R U
H42B H -0.075290 0.708728 0.510365 0.064 Uiso 1 1 calc R U
H42C H -0.101321 0.683065 0.451907 0.064 Uiso 1 1 calc R U
C43 C 0.2027(8) 0.7342(7) 0.1153(3) 0.048(2) Uani 1 1 d . .
H43 H 0.240119 0.726866 0.151462 0.058 Uiso 1 1 calc R U
C44 C 0.4731(10) 0.7641(9) 0.4419(4) 0.063(3) Uani 1 1 d . .
H44 H 0.439370 0.752036 0.405722 0.076 Uiso 1 1 calc R U
N1 N 0.1726(5) 0.6090(4) 0.32824(19) 0.0225(12) Uani 1 1 d . .
N2 N 0.2624(5) 0.5614(4) 0.2550(2) 0.0230(11) Uani 1 1 d . .
N3 N 0.3929(5) 0.6678(4) 0.2131(2) 0.0263(12) Uani 1 1 d . .
N4 N 0.3440(5) 0.8597(4) 0.2280(2) 0.0219(11) Uani 1 1 d . .
N5 N 0.1961(5) 0.9036(4) 0.2890(2) 0.0228(12) Uani 1 1 d . .
N6 N 0.1532(5) 0.7728(4) 0.3486(2) 0.0242(12) Uani 1 1 d . .
O1 O 0.1299(4) 0.7323(3) 0.23025(16) 0.0205(9) Uani 1 1 d . .
O2 O 0.3951(4) 0.7288(3) 0.32344(18) 0.0238(10) Uani 1 1 d . .
U1 U 0.26079(2) 0.72849(2) 0.27717(2) 0.01792(9) Uani 1 1 d . .
CL1 Cl 0.2988(2) 0.6885(3) 0.07849(8) 0.0761(10) Uani 1 1 d . .
CL2 Cl 0.0646(2) 0.67657(15) 0.10481(7) 0.0468(5) Uani 1 1 d . .
CL3 Cl 0.1809(2) 0.85089(17) 0.10281(8) 0.0514(5) Uani 1 1 d . .
CL4 Cl 0.4360(4) 0.6728(3) 0.47791(16) 0.1018(13) Uani 1 1 d . .
CL5 Cl 0.4074(3) 0.8608(3) 0.46018(11) 0.0850(11) Uani 1 1 d . .
CL6 Cl 0.6242(3) 0.7759(3) 0.44821(15) 0.1097(17) Uani 1 1 d . .

loop_
_atom_site_aniso_label
_atom_site_aniso_U_11
_atom_site_aniso_U_22
_atom_site_aniso_U_33
_atom_site_aniso_U_23
_atom_site_aniso_U_13
_atom_site_aniso_U_12
C1 0.022(3) 0.032(4) 0.024(3) 0.003(3) 0.002(3) 0.000(3)
C2 0.025(3) 0.041(5) 0.032(4) 0.006(3) 0.006(3) -0.007(3)
C3 0.030(4) 0.034(4) 0.030(4) 0.007(3) 0.007(3) -0.006(3)
C4 0.025(3) 0.017(3) 0.026(3) 0.008(3) 0.003(3) -0.002(2)
C5 0.025(3) 0.022(4) 0.027(3) 0.000(3) -0.005(3) -0.001(3)
C6 0.032(3) 0.014(3) 0.032(3) -0.001(3) -0.001(3) 0.002(3)
C7 0.041(4) 0.018(4) 0.035(4) 0.000(3) -0.001(3) 0.001(3)
C8 0.033(4) 0.017(4) 0.025(3) 0.000(3) 0.002(3) 0.008(3)
C9 0.039(4) 0.029(4) 0.015(3) 0.001(3) 0.002(3) 0.001(3)
C10 0.030(3) 0.039(5) 0.019(3) 0.000(3) 0.002(3) 0.005(3)
C11 0.031(4) 0.034(4) 0.022(3) -0.002(3) 0.000(3) 0.006(3)
C12 0.028(3) 0.034(4) 0.018(3) 0.003(3) -0.003(3) -0.001(3)
C13 0.026(3) 0.035(4) 0.024(3) 0.001(3) 0.005(3) -0.004(3)
C14 0.024(3) 0.035(4) 0.019(3) -0.004(3) -0.003(2) -0.002(3)
C15 0.035(4) 0.028(4) 0.017(3) -0.001(3) 0.004(3) -0.013(3)
C16 0.031(3) 0.022(4) 0.020(3) -0.001(3) 0.002(3) -0.009(3)
C17 0.022(3) 0.021(4) 0.018(3) -0.006(3) 0.000(2) -0.002(3)
C18 0.028(3) 0.024(4) 0.018(3) -0.003(3) 0.002(2) 0.001(3)
C19 0.032(4) 0.018(4) 0.030(3) -0.001(3) 0.000(3) 0.004(3)
C20 0.028(3) 0.019(4) 0.039(4) -0.007(3) 0.000(3) 0.009(3)
C21 0.030(3) 0.031(4) 0.029(3) -0.016(3) 0.002(3) 0.001(3)
C22 0.022(3) 0.026(4) 0.025(3) -0.007(3) 0.004(3) -0.005(3)
C23 0.026(3) 0.026(4) 0.023(3) -0.005(3) 0.007(3) 0.000(3)
C24 0.031(4) 0.042(5) 0.023(3) -0.009(3) 0.010(3) -0.004(3)
C25 0.028(3) 0.045(5) 0.026(3) 0.002(3) 0.009(3) -0.008(3)
C26 0.021(3) 0.034(4) 0.028(3) 0.001(3) -0.001(3) -0.001(3)
C27 0.040(4) 0.045(5) 0.033(4) 0.008(4) 0.013(3) -0.007(4)
C28 0.053(5) 0.053(6) 0.030(4) 0.013(4) 0.008(4) 0.002(4)
C29 0.054(5) 0.034(5) 0.043(4) 0.012(4) 0.018(4) -0.002(4)
C30 0.041(4) 0.019(4) 0.042(4) 0.000(3) -0.005(3) -0.004(3)
C31 0.063(6) 0.035(5) 0.038(4) -0.012(4) 0.012(4) 0.000(4)
C32 0.042(4) 0.034(5) 0.034(4) 0.000(3) 0.000(3) 0.020(3)
C33 0.027(3) 0.046(5) 0.034(4) 0.000(3) 0.008(3) 0.008(3)
C34 0.046(5) 0.065(7) 0.033(4) 0.003(4) 0.019(4) 0.009(4)
C35 0.035(4) 0.027(4) 0.032(4) 0.003(3) 0.005(3) -0.008(3)
C36 0.042(4) 0.060(6) 0.026(4) 0.001(4) 0.009(3) -0.013(4)
C37 0.044(4) 0.027(4) 0.021(3) -0.002(3) 0.000(3) -0.005(3)
C38 0.061(5) 0.032(5) 0.029(4) 0.004(3) 0.001(4) 0.004(4)
C39 0.046(4) 0.038(5) 0.031(4) -0.005(3) 0.013(3) -0.001(4)
C40 0.053(5) 0.047(6) 0.039(4) -0.019(4) 0.012(4) -0.003(4)
C41 0.038(4) 0.048(5) 0.020(3) 0.001(3) 0.006(3) -0.004(3)
C42 0.043(5) 0.058(6) 0.029(4) -0.005(4) 0.013(3) -0.010(4)
C43 0.042(5) 0.086(8) 0.017(3) 0.006(4) 0.005(3) 0.022(5)
C44 0.060(6) 0.096(9) 0.029(4) -0.009(5) -0.003(4) 0.002(6)
N1 0.026(3) 0.024(3) 0.016(2) -0.004(2) 0.001(2) 0.002(2)
N2 0.026(3) 0.021(3) 0.022(3) 0.006(2) 0.003(2) 0.004(2)
N3 0.035(3) 0.022(3) 0.021(3) 0.002(2) 0.003(2) 0.001(2)
N4 0.024(3) 0.020(3) 0.021(2) -0.007(2) 0.003(2) 0.003(2)
N5 0.023(3) 0.027(3) 0.019(2) 0.000(2) 0.003(2) 0.001(2)
N6 0.024(3) 0.023(3) 0.025(3) 0.000(2) 0.006(2) -0.001(2)
O1 0.027(2) 0.017(2) 0.018(2) 0.0009(17) 0.0054(17) 0.0022(18)
O2 0.031(2) 0.018(3) 0.024(2) -0.0005(18) 0.0088(19) -0.0007(18)
U1 0.02348(12) 0.01405(13) 0.01609(12) 0.00015(8) 0.00330(8) 0.00060(8)
CL1 0.0535(13) 0.141(3) 0.0312(10) -0.0088(14) -0.0004(9) 0.0445(16)
CL2 0.0740(14) 0.0350(11) 0.0331(9) 0.0015(8) 0.0141(9) -0.0077(10)
CL3 0.0548(12) 0.0587(14) 0.0365(9) 0.0045(10) -0.0026(9) -0.0194(11)
CL4 0.125(3) 0.078(2) 0.097(2) 0.009(2) 0.005(2) -0.037(2)
CL5 0.092(2) 0.109(3) 0.0632(16) 0.0359(17) 0.0381(16) 0.043(2)
CL6 0.0583(17) 0.185(4) 0.096(2) 0.076(3) 0.0408(17) 0.039(2)

loop_
_atom_type_symbol
_atom_type_description
_atom_type_scat_dispersion_real
_atom_type_scat_dispersion_imag
_atom_type_scat_source
C C 0.0181 0.0091 'International Tables Vol C Tables 4.2.6.8 and 6.1.1.4'
H H 0.0000 0.0000 'International Tables Vol C Tables 4.2.6.8 and 6.1.1.4'
N N 0.0311 0.0180 'International Tables Vol C Tables 4.2.6.8 and 6.1.1.4'
O O 0.0492 0.0322 'International Tables Vol C Tables 4.2.6.8 and 6.1.1.4'
U U -4.3638 13.4090 'International Tables Vol C Tables 4.2.6.8 and 6.1.1.4'
Cl Cl 0.3639 0.7018 'International Tables Vol C Tables 4.2.6.8 and 6.1.1.4'

loop_
_geom_angle_atom_site_label_1
_geom_angle_atom_site_label_2
_geom_angle_atom_site_label_3
_geom_angle
N1 C1 C26 112.5(6)
N1 C1 C2 109.7(7)
C26 C1 C2 137.5(7)
C3 C2 C1 107.1(6)
C3 C2 C27 124.4(8)
C1 C2 C27 128.4(8)
C2 C3 C4 106.2(7)
C2 C3 C29 127.3(7)
C4 C3 C29 126.3(7)
N1 C4 C5 114.7(6)
N1 C4 C3 109.7(6)
C5 C4 C3 135.2(7)
C4 C5 N2 112.6(6)
C4 C5 C6 137.7(7)
N2 C5 C6 109.7(6)
C7 C6 C5 106.6(6)
C7 C6 C30 125.8(7)
C5 C6 C30 127.4(7)
C6 C7 C8 106.6(7)
C6 C7 C31 125.5(7)
C8 C7 C31 127.6(7)
N2 C8 C9 113.7(6)
N2 C8 C7 110.5(7)
C9 C8 C7 135.8(7)
N3 C9 C10 114.1(7)
N3 C9 C8 115.0(6)
C10 C9 C8 130.4(7)
C11 C10 C9 104.9(7)
C11 C10 C32 125.1(7)
C9 C10 C32 130.0(8)
C10 C11 C12 107.0(7)
C10 C11 C33 127.5(7)
C12 C11 C33 125.4(7)
N3 C12 C13 123.8(7)
N3 C12 C11 111.0(7)
C13 C12 C11 124.4(7)
C14 C13 C12 128.0(7)
C14 C13 H13 116.0
C12 C13 H13 116.0
C13 C14 N4 125.6(7)
C13 C14 C15 123.8(7)
N4 C14 C15 110.4(6)
C16 C15 C14 108.0(6)
C16 C15 C35 127.2(7)
C14 C15 C35 124.4(7)
C15 C16 C17 104.9(6)
C15 C16 C37 126.4(7)
C17 C16 C37 128.7(7)
N4 C17 C18 117.6(6)
N4 C17 C16 113.3(6)
C18 C17 C16 128.6(6)
N5 C18 C19 121.2(6)
N5 C18 C17 115.4(6)
C19 C18 C17 123.3(7)
C20 C19 C18 119.4(7)
C20 C19 H19 120.3
C18 C19 H19 120.3
C21 C20 C19 118.7(7)
C21 C20 H20 120.6
C19 C20 H20 120.6
C20 C21 C22 120.1(7)
C20 C21 H21 119.9
C22 C21 H21 119.9
N5 C22 C21 122.0(7)
N5 C22 C23 113.6(6)
C21 C22 C23 124.4(6)
N6 C23 C22 116.4(6)
N6 C23 C24 110.8(7)
C22 C23 C24 132.7(7)
C25 C24 C23 106.6(7)
C25 C24 C39 125.4(7)
C23 C24 C39 127.9(8)
C24 C25 C26 105.9(6)
C24 C25 C41 124.0(7)
C26 C25 C41 130.0(8)
N6 C26 C1 112.8(6)
N6 C26 C25 109.5(6)
C1 C26 C25 137.0(7)
C2 C27 C28 111.3(7)
C2 C27 H27A 109.4
C28 C27 H27A 109.4
C2 C27 H27B 109.4
C28 C27 H27B 109.4
H27A C27 H27B 108.0
C27 C28 H28A 109.5
C27 C28 H28B 109.5
H28A C28 H28B 109.5
C27 C28 H28C 109.5
H28A C28 H28C 109.5
H28B C28 H28C 109.5
C3 C29 H29A 109.5
C3 C29 H29B 109.5
H29A C29 H29B 109.5
C3 C29 H29C 109.5
H29A C29 H29C 109.5
H29B C29 H29C 109.5
C6 C30 H30A 109.5
C6 C30 H30B 109.5
H30A C30 H30B 109.5
C6 C30 H30C 109.5
H30A C30 H30C 109.5
H30B C30 H30C 109.5
C7 C31 H31A 109.5
C7 C31 H31B 109.5
H31A C31 H31B 109.5
C7 C31 H31C 109.5
H31A C31 H31C 109.5
H31B C31 H31C 109.5
C10 C32 H32A 109.5
C10 C32 H32B 109.5
H32A C32 H32B 109.5
C10 C32 H32C 109.5
H32A C32 H32C 109.5
H32B C32 H32C 109.5
C11 C33 C34 113.3(6)
C11 C33 H33A 108.9
C34 C33 H33A 108.9
C11 C33 H33B 108.9
C34 C33 H33B 108.9
H33A C33 H33B 107.7
C33 C34 H34A 109.5
C33 C34 H34B 109.5
H34A C34 H34B 109.5
C33 C34 H34C 109.5
H34A C34 H34C 109.5
H34B C34 H34C 109.5
C15 C35 C36 112.6(6)
C15 C35 H35A 109.1
C36 C35 H35A 109.1
C15 C35 H35B 109.1
C36 C35 H35B 109.1
H35A C35 H35B 107.8
C35 C36 H36A 109.5
C35 C36 H36B 109.5
H36A C36 H36B 109.5
C35 C36 H36C 109.5
H36A C36 H36C 109.5
H36B C36 H36C 109.5
C16 C37 C38 112.9(6)
C16 C37 H37A 109.0
C38 C37 H37A 109.0
C16 C37 H37B 109.0
C38 C37 H37B 109.0
H37A C37 H37B 107.8
C37 C38 H38A 109.5
C37 C38 H38B 109.5
H38A C38 H38B 109.5
C37 C38 H38C 109.5
H38A C38 H38C 109.5
H38B C38 H38C 109.5
C24 C39 C40 113.7(7)
C24 C39 H39A 108.8
C40 C39 H39A 108.8
C24 C39 H39B 108.8
C40 C39 H39B 108.8
H39A C39 H39B 107.7
C39 C40 H40A 109.5
C39 C40 H40B 109.5
H40A C40 H40B 109.5
C39 C40 H40C 109.5
H40A C40 H40C 109.5
H40B C40 H40C 109.5
C25 C41 C42 113.9(7)
C25 C41 H41A 108.8
C42 C41 H41A 108.8
C25 C41 H41B 108.8
C42 C41 H41B 108.8
H41A C41 H41B 107.7
C41 C42 H42A 109.5
C41 C42 H42B 109.5
H42A C42 H42B 109.5
C41 C42 H42C 109.5
H42A C42 H42C 109.5
H42B C42 H42C 109.5
CL1 C43 CL3 110.4(5)
CL1 C43 CL2 111.3(6)
CL3 C43 CL2 110.2(5)
CL1 C43 H43 108.3
CL3 C43 H43 108.3
CL2 C43 H43 108.3
CL6 C44 CL5 111.9(7)
CL6 C44 CL4 111.4(7)
CL5 C44 CL4 108.0(6)
CL6 C44 H44 108.5
CL5 C44 H44 108.5
CL4 C44 H44 108.5
C4 N1 C1 107.3(6)
C4 N1 U1 125.6(4)
C1 N1 U1 126.8(5)
C8 N2 C5 105.8(6)
C8 N2 U1 127.3(5)
C5 N2 U1 126.2(5)
C9 N3 C12 102.9(6)
C9 N3 U1 122.5(5)
C12 N3 U1 133.3(5)
C17 N4 C14 103.4(6)
C17 N4 U1 122.5(4)
C14 N4 U1 134.1(5)
C18 N5 C22 118.0(6)
C18 N5 U1 119.2(4)
C22 N5 U1 120.7(5)
C23 N6 C26 107.1(6)
C23 N6 U1 127.0(5)
C26 N6 U1 125.5(5)
O1 U1 O2 177.6(2)
O1 U1 N2 84.47(19)
O2 U1 N2 97.17(19)
O1 U1 N1 92.39(19)
O2 U1 N1 89.92(19)
N2 U1 N1 58.72(17)
O1 U1 N6 94.03(19)
O2 U1 N6 86.8(2)
N2 U1 N6 116.84(18)
N1 U1 N6 58.27(18)
O1 U1 N4 87.28(18)
O2 U1 N4 90.39(19)
N2 U1 N4 125.17(17)
N1 U1 N4 176.00(17)
N6 U1 N4 117.77(17)
O1 U1 N3 93.00(19)
O2 U1 N3 86.40(19)
N2 U1 N3 59.28(18)
N1 U1 N3 116.79(18)
N6 U1 N3 171.57(18)
N4 U1 N3 67.21(17)
O1 U1 N5 80.89(18)
O2 U1 N5 97.62(18)
N2 U1 N5 164.41(17)
N1 U1 N5 116.40(17)
N6 U1 N5 59.29(17)
N4 U1 N5 59.61(16)
N3 U1 N5 126.64(17)

loop_
_geom_bond_atom_site_label_1
_geom_bond_atom_site_label_2
_geom_bond_distance
C1 N1 1.368(9)
C1 C26 1.430(11)
C1 C2 1.449(11)
C2 C3 1.365(12)
C2 C27 1.505(10)
C3 C4 1.463(9)
C3 C29 1.493(12)
C4 N1 1.364(9)
C4 C5 1.381(10)
C5 N2 1.383(9)
C5 C6 1.455(10)
C6 C7 1.346(11)
C6 C30 1.518(10)
C7 C8 1.457(10)
C7 C31 1.499(11)
C8 N2 1.350(9)
C8 C9 1.436(11)
C9 N3 1.351(10)
C9 C10 1.419(10)
C10 C11 1.351(11)
C10 C32 1.504(11)
C11 C12 1.433(11)
C11 C33 1.517(10)
C12 N3 1.381(9)
C12 C13 1.384(11)
C13 C14 1.371(11)
C13 H13 0.9500
C14 N4 1.408(9)
C14 C15 1.432(11)
C15 C16 1.355(11)
C15 C35 1.514(10)
C16 C17 1.445(10)
C16 C37 1.499(10)
C17 N4 1.359(9)
C17 C18 1.436(9)
C18 N5 1.341(9)
C18 C19 1.418(10)
C19 C20 1.381(11)
C19 H19 0.9500
C20 C21 1.367(11)
C20 H20 0.9500
C21 C22 1.378(11)
C21 H21 0.9500
C22 N5 1.375(8)
C22 C23 1.435(10)
C23 N6 1.336(9)
C23 C24 1.437(9)
C24 C25 1.383(12)
C24 C39 1.507(11)
C25 C26 1.440(11)
C25 C41 1.507(10)
C26 N6 1.384(10)
C27 C28 1.545(11)
C27 H27A 0.9900
C27 H27B 0.9900
C28 H28A 0.9800
C28 H28B 0.9800
C28 H28C 0.9800
C29 H29A 0.9800
C29 H29B 0.9800
C29 H29C 0.9800
C30 H30A 0.9800
C30 H30B 0.9800
C30 H30C 0.9800
C31 H31A 0.9800
C31 H31B 0.9800
C31 H31C 0.9800
C32 H32A 0.9800
C32 H32B 0.9800
C32 H32C 0.9800
C33 C34 1.535(11)
C33 H33A 0.9900
C33 H33B 0.9900
C34 H34A 0.9800
C34 H34B 0.9800
C34 H34C 0.9800
C35 C36 1.532(10)
C35 H35A 0.9900
C35 H35B 0.9900
C36 H36A 0.9800
C36 H36B 0.9800
C36 H36C 0.9800
C37 C38 1.532(10)
C37 H37A 0.9900
C37 H37B 0.9900
C38 H38A 0.9800
C38 H38B 0.9800
C38 H38C 0.9800
C39 C40 1.535(12)
C39 H39A 0.9900
C39 H39B 0.9900
C40 H40A 0.9800
C40 H40B 0.9800
C40 H40C 0.9800
C41 C42 1.516(11)
C41 H41A 0.9900
C41 H41B 0.9900
C42 H42A 0.9800
C42 H42B 0.9800
C42 H42C 0.9800
C43 CL1 1.749(9)
C43 CL3 1.758(11)
C43 CL2 1.773(10)
C43 H43 1.0000
C44 CL6 1.719(12)
C44 CL5 1.724(12)
C44 CL4 1.758(13)
C44 H44 1.0000
N1 U1 2.557(6)
N2 U1 2.531(6)
N3 U1 2.657(6)
N4 U1 2.622(6)
N5 U1 2.717(6)
N6 U1 2.561(6)
O1 U1 1.780(5)
O2 U1 1.798(5)

loop_
_geom_hbond_atom_site_label_D
_geom_hbond_atom_site_label_H
_geom_hbond_atom_site_label_A
_geom_hbond_distance_DH
_geom_hbond_distance_HA
_geom_hbond_distance_DA
_geom_hbond_angle_DHA
C43 H43 O1 1.00 2.67 3.367(9) 126.7
C44 H44 O2 1.00 2.22 3.208(10) 170.5

loop_
_geom_torsion_atom_site_label_1
_geom_torsion_atom_site_label_2
_geom_torsion_atom_site_label_3
_geom_torsion_atom_site_label_4
_geom_torsion
N1 C1 C2 C3 -2.7(8)
C26 C1 C2 C3 169.9(8)
N1 C1 C2 C27 174.5(7)
C26 C1 C2 C27 -12.9(14)
C1 C2 C3 C4 1.2(8)
C27 C2 C3 C4 -176.2(7)
C1 C2 C3 C29 176.2(8)
C27 C2 C3 C29 -1.1(13)
C2 C3 C4 N1 0.7(8)
C29 C3 C4 N1 -174.4(7)
C2 C3 C4 C5 172.2(8)
C29 C3 C4 C5 -2.9(14)
N1 C4 C5 N2 11.8(8)
C3 C4 C5 N2 -159.4(7)
N1 C4 C5 C6 -171.9(7)
C3 C4 C5 C6 16.9(14)
C4 C5 C6 C7 -173.7(8)
N2 C5 C6 C7 2.6(8)
C4 C5 C6 C30 11.3(13)
N2 C5 C6 C30 -172.3(7)
C5 C6 C7 C8 2.4(8)
C30 C6 C7 C8 177.5(7)
C5 C6 C7 C31 -172.8(7)
C30 C6 C7 C31 2.2(13)
C6 C7 C8 N2 -7.0(8)
C31 C7 C8 N2 168.2(8)
C6 C7 C8 C9 171.3(8)
C31 C7 C8 C9 -13.5(14)
N2 C8 C9 N3 -14.8(9)
C7 C8 C9 N3 166.9(7)
N2 C8 C9 C10 156.3(7)
C7 C8 C9 C10 -22.0(13)
N3 C9 C10 C11 -0.4(8)
C8 C9 C10 C11 -171.6(7)
N3 C9 C10 C32 178.7(7)
C8 C9 C10 C32 7.6(12)
C9 C10 C11 C12 -1.5(7)
C32 C10 C11 C12 179.3(6)
C9 C10 C11 C33 -178.3(7)
C32 C10 C11 C33 2.6(12)
C10 C11 C12 N3 2.9(8)
C33 C11 C12 N3 179.8(6)
C10 C11 C12 C13 -167.2(7)
C33 C11 C12 C13 9.6(11)
N3 C12 C13 C14 -4.8(11)
C11 C12 C13 C14 164.2(7)
C12 C13 C14 N4 14.7(11)
C12 C13 C14 C15 -159.1(7)
C13 C14 C15 C16 174.1(6)
N4 C14 C15 C16 -0.6(8)
C13 C14 C15 C35 0.4(11)
N4 C14 C15 C35 -174.3(6)
C14 C15 C16 C17 1.0(7)
C35 C15 C16 C17 174.5(6)
C14 C15 C16 C37 -178.7(6)
C35 C15 C16 C37 -5.3(11)
C15 C16 C17 N4 -1.2(8)
C37 C16 C17 N4 178.6(6)
C15 C16 C17 C18 170.2(6)
C37 C16 C17 C18 -10.0(11)
N4 C17 C18 N5 13.0(9)
C16 C17 C18 N5 -158.1(6)
N4 C17 C18 C19 -170.2(6)
C16 C17 C18 C19 18.8(11)
N5 C18 C19 C20 4.9(10)
C17 C18 C19 C20 -171.8(6)
C18 C19 C20 C21 1.5(11)
C19 C20 C21 C22 -5.7(11)
C20 C21 C22 N5 4.0(10)
C20 C21 C22 C23 -174.6(7)
N5 C22 C23 N6 -19.8(9)
C21 C22 C23 N6 158.9(6)
N5 C22 C23 C24 165.1(7)
C21 C22 C23 C24 -16.2(12)
N6 C23 C24 C25 -0.3(8)
C22 C23 C24 C25 175.1(7)
N6 C23 C24 C39 175.2(7)
C22 C23 C24 C39 -9.5(13)
C23 C24 C25 C26 -2.1(8)
C39 C24 C25 C26 -177.7(7)
C23 C24 C25 C41 175.2(7)
C39 C24 C25 C41 -0.4(12)
N1 C1 C26 N6 2.3(8)
C2 C1 C26 N6 -170.1(8)
N1 C1 C26 C25 172.0(8)
C2 C1 C26 C25 -0.4(15)
C24 C25 C26 N6 3.8(8)
C41 C25 C26 N6 -173.3(7)
C24 C25 C26 C1 -166.1(8)
C41 C25 C26 C1 16.8(14)
C3 C2 C27 C28 92.6(10)
C1 C2 C27 C28 -84.1(10)
C10 C11 C33 C34 87.6(10)
C12 C11 C33 C34 -88.6(9)
C16 C15 C35 C36 -91.7(9)
C14 C15 C35 C36 80.7(9)
C15 C16 C37 C38 96.9(9)
C17 C16 C37 C38 -82.8(9)
C25 C24 C39 C40 111.2(9)
C23 C24 C39 C40 -63.4(11)
C24 C25 C41 C42 79.8(10)
C26 C25 C41 C42 -103.6(10)
C5 C4 N1 C1 -175.8(6)
C3 C4 N1 C1 -2.4(7)
C5 C4 N1 U1 -1.8(8)
C3 C4 N1 U1 171.6(4)
C26 C1 N1 C4 -171.5(6)
C2 C1 N1 C4 3.1(8)
C26 C1 N1 U1 14.6(8)
C2 C1 N1 U1 -170.8(4)
C9 C8 N2 C5 -170.3(6)
C7 C8 N2 C5 8.4(7)
C9 C8 N2 U1 18.7(8)
C7 C8 N2 U1 -162.6(4)
C4 C5 N2 C8 170.5(6)
C6 C5 N2 C8 -6.8(7)
C4 C5 N2 U1 -18.4(8)
C6 C5 N2 U1 164.3(4)
C10 C9 N3 C12 2.1(8)
C8 C9 N3 C12 174.7(6)
C10 C9 N3 U1 -166.3(4)
C8 C9 N3 U1 6.3(8)
C13 C12 N3 C9 167.2(6)
C11 C12 N3 C9 -3.0(7)
C13 C12 N3 U1 -26.3(10)
C11 C12 N3 U1 163.5(4)
C18 C17 N4 C14 -171.6(6)
C16 C17 N4 C14 0.8(7)
C18 C17 N4 U1 7.3(8)
C16 C17 N4 U1 179.7(4)
C13 C14 N4 C17 -174.7(6)
C15 C14 N4 C17 -0.1(7)
C13 C14 N4 U1 6.6(10)
C15 C14 N4 U1 -178.9(4)
C19 C18 N5 C22 -6.7(9)
C17 C18 N5 C22 170.3(6)
C19 C18 N5 U1 156.7(5)
C17 C18 N5 U1 -26.4(7)
C21 C22 N5 C18 2.3(10)
C23 C22 N5 C18 -179.0(6)
C21 C22 N5 U1 -160.8(5)
C23 C22 N5 U1 18.0(7)
C22 C23 N6 C26 -173.5(6)
C24 C23 N6 C26 2.6(8)
C22 C23 N6 U1 13.6(9)
C24 C23 N6 U1 -170.3(4)
C1 C26 N6 C23 168.6(6)
C25 C26 N6 C23 -4.0(8)
C1 C26 N6 U1 -18.4(8)
C25 C26 N6 U1 169.1(4)
